data_7219691
loop_
_publ_author_name
'Zhang, Lina'
'Zhang, Chao'
'Zhang, Bin'
'Du, Chenxia'
'Hou, Hongwei'

_publ_section_title
;
 Two series of pH-dependent lanthanide complexes showing solvent-induced
 single crystal to single crystal transformation, sorption and
 luminescence properties
;
_journal_issue 14
_journal_name_full CrystEngComm
_journal_page_first 2837
_journal_paper_doi 10.1039/C5CE00263J
_journal_volume 17
_journal_year 2015
_chemical_formula_moiety 'C73.5 H51 N1.5 O22 Sm2, C3 H6 N O, C3 H7 N O'
_chemical_formula_sum 'C79.5 H71.5 N3.5 O24 Sm2'
_chemical_formula_weight 1760.55
_chemical_name_systematic
;
 ? 
;
_space_group_crystal_system monoclinic
_space_group_IT_number 14
_space_group_name_Hall '-P 2ybc'
_space_group_name_H-M_alt 'P 1 21/c 1'
_symmetry_space_group_name_Hall '-P 2ybc'
_symmetry_space_group_name_H-M 'P 1 21/c 1'
_atom_sites_solution_hydrogens geom
_atom_sites_solution_primary direct
_atom_sites_solution_secondary difmap
_audit_creation_date 2014-12-14
_audit_creation_method
;
  Olex2 1.2
  (compiled 2012.05.09 svn.r2324, GUI svn.r4230)
;
_audit_update_record
;
2015-01-16 deposited with the CCDC.
2015-03-02 downloaded from the CCDC.
;
_cell_angle_alpha 90.00
_cell_angle_beta 107.0285(17)
_cell_angle_gamma 90.00
_cell_formula_units_Z 4
_cell_length_a 14.1785(2)
_cell_length_b 29.6106(4)
_cell_length_c 18.3573(3)
_cell_measurement_reflns_used 11485
_cell_measurement_temperature 291(2)
_cell_measurement_theta_max 29.1937
_cell_measurement_theta_min 2.8812
_cell_volume 7369.1(2)
_computing_cell_refinement
;
CrysAlisPro, Agilent Technologies,
Version 1.171.36.21 (release 14-08-2012 CrysAlis171 .NET)
(compiled Sep 14 2012,17:21:16)
;
_computing_data_collection
;
CrysAlisPro, Agilent Technologies,
Version 1.171.36.21 (release 14-08-2012 CrysAlis171 .NET)
(compiled Sep 14 2012,17:21:16)
;
_computing_data_reduction
;
CrysAlisPro, Agilent Technologies,
Version 1.171.36.21 (release 14-08-2012 CrysAlis171 .NET)
(compiled Sep 14 2012,17:21:16)
;
_computing_molecular_graphics
;
O. V. Dolomanov, L. J. Bourhis, R. J. Gildea, J. A. K. Howard and H. Puschmann,
OLEX2: a complete structure solution, refinement and analysis program.
J. Appl. Cryst. (2009). 42, 339-341.
;
_computing_publication_material
;
O. V. Dolomanov, L. J. Bourhis, R. J. Gildea, J. A. K. Howard and H. Puschmann,
OLEX2: a complete structure solution, refinement and analysis program.
J. Appl. Cryst. (2009). 42, 339-341.
;
_computing_structure_refinement
;
XL, G.M. Sheldrick, Acta Cryst.
(2008). A64, 112-122
;
_computing_structure_solution
;
XS, G.M. Sheldrick, Acta Cryst.
(2008). A64, 112-122
;
_diffrn_ambient_temperature 291.15
_diffrn_detector_area_resol_mean 16.2312
_diffrn_measured_fraction_theta_full 0.998
_diffrn_measured_fraction_theta_max 0.998
_diffrn_measurement_details
;
  1 omega  -19.00    7.00   1.0000   38.1600
omega____ theta____ kappa____ phi______ frames
    -      -17.1323  -77.0000    0.0000 26

  2 omega  -49.00   25.00   1.0000   38.1600
omega____ theta____ kappa____ phi______ frames
    -       19.7104  -57.0000   90.0000 74

  3 omega  -21.00   62.00   1.0000   38.1600
omega____ theta____ kappa____ phi______ frames
    -       19.7104  -99.0000  -30.0000 83

  4 omega   37.00   89.00   1.0000   38.1600
omega____ theta____ kappa____ phi______ frames
    -       19.7104   57.0000 -120.0000 52
;
_diffrn_measurement_device_type 'Xcalibur, Eos, Gemini'
_diffrn_measurement_method '\w scans'
_diffrn_orient_matrix_UB_11 0.0308063000
_diffrn_orient_matrix_UB_12 0.0187061000
_diffrn_orient_matrix_UB_13 0.0150610000
_diffrn_orient_matrix_UB_21 0.0373111000
_diffrn_orient_matrix_UB_22 -0.0149318000
_diffrn_orient_matrix_UB_23 0.0208703000
_diffrn_orient_matrix_UB_31 0.0199553000
_diffrn_orient_matrix_UB_32 -0.0009468000
_diffrn_orient_matrix_UB_33 -0.0311506000
_diffrn_radiation_monochromator graphite
_diffrn_radiation_type 'Mo K\a'
_diffrn_radiation_wavelength 0.7107
_diffrn_reflns_av_R_equivalents 0.0340
_diffrn_reflns_av_unetI/netI 0.0556
_diffrn_reflns_limit_h_max 17
_diffrn_reflns_limit_h_min -17
_diffrn_reflns_limit_k_max 37
_diffrn_reflns_limit_k_min -36
_diffrn_reflns_limit_l_max 22
_diffrn_reflns_limit_l_min -22
_diffrn_reflns_number 32358
_diffrn_reflns_theta_full 26.37
_diffrn_reflns_theta_max 26.37
_diffrn_reflns_theta_min 2.97
_diffrn_source 'Enhance (Mo) X-ray Source'
_diffrn_source_current n/a
_diffrn_source_voltage n/a
_exptl_absorpt_coefficient_mu 1.661
_exptl_absorpt_correction_T_max 0.85500
_exptl_absorpt_correction_T_min 0.73019
_exptl_absorpt_correction_type multi-scan
_exptl_absorpt_process_details
;
CrysAlisPro, Agilent Technologies,
Version 1.171.36.21 (release 14-08-2012 CrysAlis171 .NET)
(compiled Sep 14 2012,17:21:16)
Empirical absorption correction using spherical harmonics,
 implemented in SCALE3 ABSPACK scaling algorithm.
;
_exptl_crystal_colour 'pale yellow'
_exptl_crystal_density_diffrn 1.580
_exptl_crystal_density_method 'not measured'
_exptl_crystal_description prismatic
_exptl_crystal_F_000 3526
_exptl_crystal_size_max 0.20
_exptl_crystal_size_mid 0.20
_exptl_crystal_size_min 0.10
_refine_diff_density_max 1.037
_refine_diff_density_min -0.624
_refine_diff_density_rms 0.098
_refine_ls_extinction_method none
_refine_ls_goodness_of_fit_ref 1.019
_refine_ls_hydrogen_treatment noref
_refine_ls_matrix_type full
_refine_ls_number_parameters 1014
_refine_ls_number_reflns 15041
_refine_ls_number_restraints 57
_refine_ls_restrained_S_all 1.030
_refine_ls_R_factor_all 0.0620
_refine_ls_R_factor_gt 0.0393
_refine_ls_shift/su_max 0.020
_refine_ls_shift/su_mean 0.002
_refine_ls_structure_factor_coef Fsqd
_refine_ls_weighting_details 'calc w=1/[\s^2^(Fo^2^)+(0.0360P)^2^+6.4390P] where P=(Fo^2^+2Fc^2^)/3'
_refine_ls_weighting_scheme calc
_refine_ls_wR_factor_gt 0.0829
_refine_ls_wR_factor_ref 0.0917
_reflns_number_gt 11456
_reflns_number_total 15041
_reflns_threshold_expression >2sigma(I)
_cod_data_source_file c5ce00263j2.cif
_cod_data_source_block Sm-p21c
_cod_depositor_comments 'Adding full bibliography for 7219688--7219700.cif.'
_cod_original_formula_sum 'C79.50 H71.5 N3.50 O24 Sm2'
_cod_database_code 7219691
_chemical_oxdiff_formula C30H3O6N2Sm2
_reflns_odcompleteness_completeness 99.82
_reflns_odcompleteness_iscentric 1
_reflns_odcompleteness_theta 26.32

loop_
_space_group_symop_id
_space_group_symop_operation_xyz
1 'x, y, z'
2 '-x, y+1/2, -z+1/2'
3 '-x, -y, -z'
4 'x, -y-1/2, z-1/2'

loop_
_atom_site_label
_atom_site_type_symbol
_atom_site_fract_x
_atom_site_fract_y
_atom_site_fract_z
_atom_site_U_iso_or_equiv
_atom_site_adp_type
_atom_site_occupancy
_atom_site_symmetry_multiplicity
_atom_site_calc_flag
_atom_site_refinement_flags
_atom_site_disorder_assembly
_atom_site_disorder_group
Sm1 Sm 0.187105(9) 0.743616(5) 0.822525(8) 0.02157(4) Uani 1 1 d U . .
Sm2 Sm 0.326622(9) 0.669883(5) 0.674724(9) 0.02325(4) Uani 1 1 d D . .
O1 O 0.32777(16) 0.74894(7) 0.66461(12) 0.0391(6) Uani 1 1 d . . .
O2 O 0.25834(14) 0.78635(7) 0.74023(12) 0.0371(6) Uani 1 1 d . . .
O3 O 0.25519(14) 0.87397(7) 0.72630(14) 0.0445(6) Uani 1 1 d . . .
H3 H 0.2427 0.8504 0.7449 0.067 Uiso 1 1 calc R . .
O4 O 0.33866(15) 0.59911(7) 0.60956(12) 0.0402(6) Uani 1 1 d . . .
O5 O 0.43823(15) 0.60337(7) 0.72604(12) 0.0380(6) Uani 1 1 d . . .
O6 O 0.54996(15) 0.53709(7) 0.78561(12) 0.0397(6) Uani 1 1 d . . .
H6 H 0.5217 0.5615 0.7829 0.059 Uiso 1 1 calc R . .
O7 O 0.19971(15) 0.81723(7) 0.88913(12) 0.0388(6) Uani 1 1 d D . .
O8 O 0.08691(14) 0.81423(7) 0.77846(11) 0.0350(6) Uani 1 1 d . . .
O9 O -0.04168(15) 0.87669(7) 0.73548(12) 0.0392(6) Uani 1 1 d . . .
H9 H -0.0139 0.8525 0.7348 0.059 Uiso 1 1 calc R . .
O10 O 0.37910(18) 0.69692(8) 0.80090(13) 0.0544(8) Uani 1 1 d U . .
O11 O 0.36116(15) 0.74483(9) 0.88733(13) 0.0513(8) Uani 1 1 d . . .
O12 O 0.51495(13) 0.77364(7) 0.99149(13) 0.0382(6) Uani 1 1 d . . .
H12 H 0.4557 0.7713 0.9699 0.057 Uiso 1 1 calc R . .
O13 O 0.15315(14) 0.68102(8) 0.62150(13) 0.0447(7) Uani 1 1 d . . .
O14 O 0.09309(14) 0.72250(8) 0.69837(12) 0.0422(7) Uani 1 1 d . . .
O15 O -0.09042(15) 0.74104(9) 0.66384(12) 0.0527(7) Uani 1 1 d . . .
H15 H -0.0318 0.7412 0.6882 0.079 Uiso 1 1 calc R . .
O16 O 0.18587(16) 0.66345(7) 0.82372(12) 0.0415(6) Uani 1 1 d . . .
O17 O 0.24723(15) 0.62347(7) 0.74625(13) 0.0412(6) Uani 1 1 d . . .
O18 O 0.22545(15) 0.53797(8) 0.73689(15) 0.0559(7) Uani 1 1 d . . .
H18 H 0.2446 0.5629 0.7278 0.084 Uiso 1 1 calc R . .
O19 O 0.21588(17) 0.72380(8) 0.96024(12) 0.0466(6) Uani 1 1 d DU . .
O20 O 0.30533(15) 0.69343(8) 0.53976(11) 0.0391(6) Uani 1 1 d D . .
O21 O 0.49139(15) 0.68651(9) 0.65889(15) 0.0560(8) Uani 1 1 d . . .
H21A H 0.4869 0.6900 0.6113 0.084 Uiso 1 1 d R . .
H21B H 0.5307 0.6642 0.6765 0.084 Uiso 1 1 d R . .
O22 O 0.02861(15) 0.73345(9) 0.84283(14) 0.0517(7) Uani 1 1 d . . .
O23 O 0.2884(5) 0.63412(13) 1.0045(5) 0.177(3) Uiso 0.626(7) 1 d PD A 1
O23A O 0.3608(6) 0.64941(15) 0.9748(6) 0.177(3) Uiso 0.374(7) 1 d PD A 2
O24 O 0.6679(2) 0.64492(11) 0.69721(19) 0.0833(11) Uani 1 1 d . . .
N1 N -0.13340(18) 0.72890(11) 0.83360(16) 0.0493(9) Uani 1 1 d . . .
N2 N 0.1279(5) 0.6814(3) 1.0237(4) 0.087(2) Uani 0.50 1 d PDU . .
N3 N 0.7672(2) 0.58636(12) 0.69193(19) 0.0607(9) Uani 1 1 d U . .
N4 N 0.3608(3) 0.57397(13) 0.9755(3) 0.1197(17) Uiso 1 1 d D . .
C1 C 0.3148(2) 0.78432(10) 0.69821(16) 0.0274(8) Uani 1 1 d . . .
C2 C 0.3697(2) 0.82524(10) 0.68912(17) 0.0292(8) Uani 1 1 d . . .
C3 C 0.4551(2) 0.82094(11) 0.66838(18) 0.0379(9) Uani 1 1 d . . .
H3A H 0.4747 0.7924 0.6572 0.045 Uiso 1 1 calc R . .
C4 C 0.5129(2) 0.85834(11) 0.66367(18) 0.0367(8) Uani 1 1 d . . .
C5 C 0.6015(2) 0.85366(13) 0.6428(2) 0.0563(11) Uani 1 1 d . . .
H5 H 0.6217 0.8251 0.6326 0.068 Uiso 1 1 calc R . .
C6 C 0.6574(3) 0.89039(15) 0.6376(2) 0.0631(12) Uani 1 1 d . . .
H6A H 0.7157 0.8869 0.6246 0.076 Uiso 1 1 calc R . .
C7 C 0.6260(2) 0.93329(14) 0.6518(2) 0.0544(11) Uani 1 1 d . . .
H7 H 0.6635 0.9584 0.6475 0.065 Uiso 1 1 calc R . .
C8 C 0.5415(2) 0.93929(12) 0.67191(19) 0.0411(9) Uani 1 1 d . . .
H8 H 0.5224 0.9683 0.6806 0.049 Uiso 1 1 calc R . .
C9 C 0.4827(2) 0.90213(11) 0.67970(17) 0.0326(8) Uani 1 1 d . . .
C10 C 0.3951(2) 0.90716(10) 0.70284(18) 0.0318(8) Uani 1 1 d . . .
C11 C 0.3403(2) 0.86894(10) 0.70632(18) 0.0314(8) Uani 1 1 d . . .
C12 C 0.3636(2) 0.95275(10) 0.72463(18) 0.0334(8) Uani 1 1 d . . .
H12A H 0.3017 0.9492 0.7366 0.040 Uiso 1 1 calc R . .
H12B H 0.3517 0.9727 0.6810 0.040 Uiso 1 1 calc R . .
C13 C 0.4059(2) 0.58199(11) 0.66312(18) 0.0326(8) Uani 1 1 d . . .
C14 C 0.4479(2) 0.53687(10) 0.65483(17) 0.0301(8) Uani 1 1 d . . .
C15 C 0.4174(2) 0.51493(11) 0.58634(18) 0.0375(9) Uani 1 1 d . . .
H15A H 0.3698 0.5283 0.5462 0.045 Uiso 1 1 calc R . .
C16 C 0.4564(2) 0.47221(11) 0.57491(18) 0.0367(9) Uani 1 1 d . . .
C17 C 0.4230(3) 0.44950(13) 0.5042(2) 0.0500(11) Uani 1 1 d . . .
H17 H 0.3724 0.4620 0.4651 0.060 Uiso 1 1 calc R . .
C18 C 0.4641(3) 0.40957(13) 0.4929(2) 0.0583(12) Uani 1 1 d . . .
H18A H 0.4397 0.3940 0.4473 0.070 Uiso 1 1 calc R . .
C19 C 0.5432(3) 0.39223(13) 0.5507(2) 0.0542(11) Uani 1 1 d . . .
H19 H 0.5736 0.3658 0.5418 0.065 Uiso 1 1 calc R . .
C20 C 0.5771(2) 0.41290(11) 0.61947(19) 0.0399(9) Uani 1 1 d . . .
H20 H 0.6302 0.4005 0.6565 0.048 Uiso 1 1 calc R . .
C21 C 0.5324(2) 0.45327(10) 0.63574(17) 0.0312(8) Uani 1 1 d . . .
C22 C 0.56228(19) 0.47489(10) 0.70814(17) 0.0289(8) Uani 1 1 d . . .
C23 C 0.5207(2) 0.51612(10) 0.71636(17) 0.0288(8) Uani 1 1 d . . .
C24 C 0.12888(19) 0.83582(10) 0.83942(16) 0.0284(7) Uani 1 1 d D . .
C25 C 0.09382(19) 0.88166(10) 0.85103(16) 0.0281(7) Uani 1 1 d . . .
C26 C 0.1428(2) 0.90569(10) 0.91406(17) 0.0325(8) Uani 1 1 d . . .
H26 H 0.1974 0.8929 0.9491 0.039 Uiso 1 1 calc R . .
C27 C 0.1128(2) 0.94926(11) 0.92720(18) 0.0346(8) Uani 1 1 d . . .
C28 C 0.1646(2) 0.97442(12) 0.9927(2) 0.0463(10) Uani 1 1 d . . .
H28 H 0.2172 0.9611 1.0290 0.056 Uiso 1 1 calc R . .
C29 C 0.1386(3) 1.01732(12) 1.0033(2) 0.0538(11) Uani 1 1 d . . .
H29 H 0.1755 1.0339 1.0450 0.065 Uiso 1 1 calc R . .
C30 C 0.0559(3) 1.03676(12) 0.9512(2) 0.0501(10) Uani 1 1 d . . .
H30 H 0.0377 1.0661 0.9589 0.060 Uiso 1 1 calc R . .
C31 C 0.0024(2) 1.01336(11) 0.89004(19) 0.0407(9) Uani 1 1 d . . .
H31 H -0.0536 1.0267 0.8575 0.049 Uiso 1 1 calc R . .
C32 C 0.0289(2) 0.96884(10) 0.87368(17) 0.0311(8) Uani 1 1 d . . .
C33 C -0.02356(19) 0.94368(10) 0.80816(16) 0.0270(7) Uani 1 1 d . . .
C34 C 0.0091(2) 0.90079(10) 0.79743(16) 0.0270(7) Uani 1 1 d . . .
C35 C -0.1180(2) 0.96120(10) 0.75157(18) 0.0331(8) Uani 1 1 d . . .
H35A H -0.1426 0.9383 0.7130 0.040 Uiso 1 1 calc R . .
H35B H -0.1671 0.9654 0.7783 0.040 Uiso 1 1 calc R . .
C36 C 0.1968(2) 0.62719(10) 0.79239(17) 0.0304(8) Uani 1 1 d . B .
C37 C 0.1471(2) 0.58540(10) 0.80934(16) 0.0277(7) Uani 1 1 d . . .
C38 C 0.0708(5) 0.5897(2) 0.8440(4) 0.0355(10) Uani 0.518(3) 1 d P B 1
H38 H 0.0571 0.6179 0.8605 0.043 Uiso 0.518(3) 1 calc PR B 1
C39 C 0.0150(4) 0.5520(2) 0.8541(4) 0.0320(11) Uani 0.518(3) 1 d P B 1
C39A C 0.0453(5) 0.5501(3) 0.8762(4) 0.0320(11) Uani 0.482(3) 1 d P B 2
C40 C -0.0613(5) 0.5559(3) 0.8893(5) 0.0605(16) Uani 0.518(3) 1 d P B 1
H40 H -0.0740 0.5839 0.9074 0.073 Uiso 0.518(3) 1 calc PR B 1
C40A C -0.0130(6) 0.5511(3) 0.9267(5) 0.0605(16) Uani 0.482(3) 1 d P B 2
H40A H -0.0186 0.5782 0.9506 0.073 Uiso 0.482(3) 1 calc PR B 2
C41 C -0.1158(5) 0.5198(3) 0.8972(4) 0.0605(16) Uani 0.518(3) 1 d P B 1
H41 H -0.1679 0.5234 0.9179 0.073 Uiso 0.518(3) 1 calc PR B 1
C41A C -0.0613(6) 0.5143(3) 0.9418(5) 0.0605(16) Uani 0.482(3) 1 d P B 2
H41A H -0.0984 0.5162 0.9759 0.073 Uiso 0.482(3) 1 calc PR B 2
C42 C -0.0940(5) 0.4767(3) 0.8741(4) 0.0483(14) Uani 0.518(3) 1 d P B 1
H42 H -0.1297 0.4519 0.8822 0.058 Uiso 0.518(3) 1 calc PR B 1
C42A C -0.0543(6) 0.4734(3) 0.9054(4) 0.0483(14) Uani 0.482(3) 1 d P B 2
H42A H -0.0882 0.4482 0.9144 0.058 Uiso 0.482(3) 1 calc PR B 2
C43 C -0.0219(4) 0.4710(3) 0.8401(4) 0.0354(11) Uani 0.518(3) 1 d P B 1
H43 H -0.0133 0.4428 0.8207 0.042 Uiso 0.518(3) 1 calc PR B 1
C43A C 0.0020(5) 0.4705(3) 0.8569(4) 0.0354(11) Uani 0.482(3) 1 d P B 2
H43A H 0.0131 0.4423 0.8389 0.042 Uiso 0.482(3) 1 calc PR B 2
C44 C 0.0434(2) 0.50853(11) 0.83345(18) 0.0353(8) Uani 1 1 d . . .
C45 C 0.1078(2) 0.50518(10) 0.78797(17) 0.0304(8) Uani 1 1 d . . .
C46 C 0.1611(2) 0.54292(10) 0.77872(18) 0.0316(8) Uani 1 1 d . B .
C47 C 0.0826(2) 0.69954(11) 0.63801(18) 0.0336(9) Uani 1 1 d . . .
C48 C -0.02010(19) 0.69420(11) 0.58480(16) 0.0296(8) Uani 1 1 d . . .
C49 C -0.0354(2) 0.66856(11) 0.52061(17) 0.0318(8) Uani 1 1 d . . .
H49 H 0.0185 0.6557 0.5094 0.038 Uiso 1 1 calc R . .
C50 C -0.1306(2) 0.66102(11) 0.47083(16) 0.0292(8) Uani 1 1 d . . .
C51 C -0.1464(2) 0.63262(12) 0.40702(18) 0.0411(9) Uani 1 1 d . . .
H51 H -0.0924 0.6199 0.3957 0.049 Uiso 1 1 calc R . .
C52 C -0.2389(3) 0.62322(13) 0.3614(2) 0.0499(11) Uani 1 1 d . . .
H52 H -0.2478 0.6046 0.3191 0.060 Uiso 1 1 calc R . .
C53 C -0.3207(2) 0.64197(12) 0.37880(19) 0.0447(10) Uani 1 1 d . . .
H53 H -0.3840 0.6351 0.3485 0.054 Uiso 1 1 calc R . .
C54 C -0.3083(2) 0.67010(11) 0.43950(18) 0.0334(8) Uani 1 1 d . . .
H54 H -0.3637 0.6823 0.4495 0.040 Uiso 1 1 calc R . .
C55 C -0.21373(19) 0.68138(11) 0.48774(16) 0.0269(7) Uani 1 1 d . . .
C56 C -0.19762(19) 0.71025(11) 0.55200(16) 0.0265(7) Uani 1 1 d . . .
C57 C -0.1036(2) 0.71539(11) 0.60004(16) 0.0316(8) Uani 1 1 d . . .
C58 C -0.28434(19) 0.73354(11) 0.57084(16) 0.0304(8) Uani 1 1 d . . .
H58A H -0.3313 0.7107 0.5753 0.036 Uiso 1 1 calc R . .
H58B H -0.2599 0.7483 0.6199 0.036 Uiso 1 1 calc R . .
C59 C 0.4133(2) 0.71718(12) 0.86305(18) 0.0367(9) Uani 1 1 d U . .
C60 C 0.51585(19) 0.70875(11) 0.91060(16) 0.0278(8) Uani 1 1 d . . .
C61 C 0.5640(2) 0.67140(11) 0.89676(18) 0.0371(9) Uani 1 1 d . . .
H61 H 0.5335 0.6529 0.8557 0.045 Uiso 1 1 calc R . .
C62 C 0.6595(2) 0.66020(12) 0.94375(19) 0.0385(9) Uani 1 1 d . . .
C63 C 0.7027(3) 0.61794(14) 0.9371(2) 0.0586(11) Uani 1 1 d . . .
H63 H 0.6701 0.5977 0.8994 0.070 Uiso 1 1 calc R . .
C64 C 0.7926(3) 0.60688(15) 0.9861(3) 0.0697(13) Uani 1 1 d . . .
H64 H 0.8203 0.5788 0.9825 0.084 Uiso 1 1 calc R . .
C65 C 0.8422(2) 0.63716(14) 1.0408(2) 0.0648(13) Uani 1 1 d . . .
H65 H 0.9037 0.6293 1.0733 0.078 Uiso 1 1 calc R . .
C66 C 0.8039(2) 0.67819(12) 1.0486(2) 0.0447(10) Uani 1 1 d . . .
H66 H 0.8400 0.6982 1.0852 0.054 Uiso 1 1 calc R . .
C67 C 0.70894(19) 0.69089(11) 1.00128(17) 0.0306(8) Uani 1 1 d . . .
C68 C 0.66223(18) 0.73166(11) 1.01211(16) 0.0261(7) Uani 1 1 d . . .
C69 C 0.56358(18) 0.73789(10) 0.97215(16) 0.0256(7) Uani 1 1 d . . .
C70 C -0.0554(2) 0.75056(14) 0.8298(2) 0.0506(11) Uani 1 1 d . . .
H70 H -0.0625 0.7809 0.8165 0.061 Uiso 1 1 calc R . .
C71 C -0.1272(3) 0.68162(18) 0.8534(4) 0.109(2) Uani 1 1 d . . .
H71A H -0.1141 0.6785 0.9075 0.163 Uiso 1 1 calc R . .
H71B H -0.0749 0.6678 0.8379 0.163 Uiso 1 1 calc R . .
H71C H -0.1886 0.6671 0.8280 0.163 Uiso 1 1 calc R . .
C72 C -0.2299(3) 0.74979(17) 0.8147(3) 0.0787(16) Uani 1 1 d . . .
H72A H -0.2740 0.7341 0.7726 0.118 Uiso 1 1 calc R . .
H72B H -0.2248 0.7808 0.8009 0.118 Uiso 1 1 calc R . .
H72C H -0.2548 0.7484 0.8579 0.118 Uiso 1 1 calc R . .
C73 C 0.1914(6) 0.6885(3) 0.9833(5) 0.104(3) Uani 0.50 1 d PDU . .
C74 C 0.0752(6) 0.7131(3) 1.0378(5) 0.078(3) Uani 0.50 1 d PU . .
C75 C 0.1165(7) 0.6380(4) 1.0535(6) 0.088(3) Uani 0.50 1 d PU . .
C76 C 0.6918(3) 0.60569(17) 0.7073(2) 0.0685(14) Uani 1 1 d . . .
H76 H 0.6530 0.5874 0.7280 0.082 Uiso 1 1 calc R . .
C77 C 0.8321(4) 0.6120(2) 0.6600(3) 0.124(2) Uani 1 1 d U . .
H77A H 0.8194 0.6043 0.6072 0.186 Uiso 1 1 calc R . .
H77B H 0.8994 0.6050 0.6870 0.186 Uiso 1 1 calc R . .
H77C H 0.8206 0.6436 0.6646 0.186 Uiso 1 1 calc R . .
C78 C 0.7888(4) 0.53873(17) 0.7024(3) 0.1002(19) Uani 1 1 d U . .
H78A H 0.7507 0.5258 0.7326 0.150 Uiso 1 1 calc R . .
H78B H 0.8577 0.5347 0.7279 0.150 Uiso 1 1 calc R . .
H78C H 0.7723 0.5241 0.6537 0.150 Uiso 1 1 calc R . .
C79 C 0.3583(7) 0.6191(3) 0.9848(8) 0.233(5) Uiso 0.626(7) 1 d PD A 1
C79A C 0.3342(7) 0.6141(2) 0.9923(8) 0.233(5) Uiso 0.374(7) 1 d PD A 2
C80 C 0.3024(4) 0.53995(13) 0.9992(4) 0.144(3) Uiso 1 1 d D A .
H80A H 0.2575 0.5264 0.9550 0.216 Uiso 1 1 calc R . .
H80B H 0.2658 0.5537 1.0297 0.216 Uiso 1 1 calc R . .
H80C H 0.3453 0.5172 1.0285 0.216 Uiso 1 1 calc R . .
C81 C 0.4322(4) 0.56663(19) 0.9394(4) 0.193(4) Uiso 1 1 d D A .
H81A H 0.4015 0.5640 0.8855 0.289 Uiso 1 1 calc R . .
H81B H 0.4671 0.5393 0.9583 0.289 Uiso 1 1 calc R . .
H81C H 0.4775 0.5915 0.9493 0.289 Uiso 1 1 calc R . .
C38A C 0.0936(5) 0.5869(3) 0.8585(5) 0.0355(10) Uani 0.482(3) 1 d P B 2
H38A H 0.0888 0.6144 0.8819 0.043 Uiso 0.482(3) 1 calc PR B 2

loop_
_atom_site_aniso_label
_atom_site_aniso_U_11
_atom_site_aniso_U_22
_atom_site_aniso_U_33
_atom_site_aniso_U_23
_atom_site_aniso_U_13
_atom_site_aniso_U_12
Sm1 0.01683(6) 0.01617(7) 0.02869(7) -0.00307(6) 0.00197(5) 0.00166(6)
Sm2 0.01761(6) 0.01584(7) 0.03239(8) -0.00160(7) 0.00124(6) 0.00225(6)
O1 0.0543(12) 0.0175(11) 0.0447(12) -0.0033(10) 0.0133(10) 0.0000(10)
O2 0.0408(10) 0.0250(12) 0.0511(12) -0.0010(10) 0.0220(10) -0.0053(10)
O3 0.0379(10) 0.0218(12) 0.0852(16) -0.0057(12) 0.0356(10) -0.0042(9)
O4 0.0387(11) 0.0277(12) 0.0471(13) -0.0056(11) 0.0018(10) 0.0133(10)
O5 0.0403(11) 0.0226(12) 0.0446(12) -0.0055(10) 0.0023(10) 0.0105(10)
O6 0.0487(12) 0.0231(12) 0.0438(12) -0.0036(10) 0.0082(10) 0.0107(10)
O7 0.0435(11) 0.0273(12) 0.0378(12) -0.0049(10) -0.0002(10) 0.0131(10)
O8 0.0393(11) 0.0256(12) 0.0349(11) -0.0064(10) 0.0026(9) 0.0113(10)
O9 0.0446(12) 0.0199(12) 0.0455(13) -0.0030(10) 0.0015(10) 0.0108(10)
O10 0.0655(15) 0.0419(15) 0.0350(13) -0.0003(12) -0.0179(12) -0.0191(13)
O11 0.0187(10) 0.0739(19) 0.0501(14) -0.0035(14) -0.0074(10) 0.0042(11)
O12 0.0168(9) 0.0367(13) 0.0545(13) -0.0132(11) 0.0003(9) 0.0043(9)
O13 0.0184(9) 0.0527(15) 0.0564(14) -0.0070(13) 0.0005(10) 0.0066(10)
O14 0.0251(10) 0.0534(15) 0.0373(12) -0.0121(12) -0.0078(9) -0.0001(11)
O15 0.0246(10) 0.0847(19) 0.0365(12) -0.0304(13) -0.0100(9) 0.0183(12)
O16 0.0578(13) 0.0161(11) 0.0503(13) -0.0046(11) 0.0150(11) -0.0019(10)
O17 0.0472(11) 0.0255(12) 0.0569(13) -0.0071(11) 0.0247(10) -0.0111(10)
O18 0.0593(11) 0.0261(13) 0.1035(17) -0.0206(12) 0.0566(11) -0.0169(10)
O19 0.0675(14) 0.0336(14) 0.0382(10) 0.0013(11) 0.0150(11) -0.0063(12)
O20 0.0484(12) 0.0351(13) 0.0335(11) 0.0010(10) 0.0116(10) 0.0050(11)
O21 0.0274(11) 0.0566(17) 0.0813(17) 0.0106(15) 0.0115(11) 0.0079(11)
O22 0.0318(10) 0.0580(17) 0.0707(15) 0.0078(14) 0.0236(10) 0.0060(11)
O24 0.0527(15) 0.085(2) 0.109(2) -0.005(2) 0.0178(16) 0.0243(16)
N1 0.0304(12) 0.065(2) 0.0546(17) -0.0047(16) 0.0162(12) -0.0052(14)
N2 0.086(3) 0.097(4) 0.078(3) -0.005(3) 0.024(3) 0.000(3)
N3 0.0484(15) 0.0586(19) 0.0776(19) 0.0218(16) 0.0224(14) 0.0107(15)
C1 0.0363(15) 0.0143(15) 0.0277(15) 0.0003(13) 0.0033(13) -0.0003(12)
C2 0.0384(14) 0.0167(15) 0.0350(15) -0.0030(13) 0.0149(12) 0.0005(13)
C3 0.0434(15) 0.0237(17) 0.0514(18) -0.0115(15) 0.0215(14) 0.0004(14)
C4 0.0369(14) 0.0357(19) 0.0424(17) -0.0121(15) 0.0194(13) -0.0055(14)
C5 0.0587(18) 0.044(2) 0.081(2) -0.021(2) 0.0428(17) -0.0040(18)
C6 0.0490(17) 0.069(3) 0.089(2) -0.021(2) 0.0468(17) -0.0125(19)
C7 0.0492(17) 0.053(2) 0.072(2) -0.011(2) 0.0349(16) -0.0207(18)
C8 0.0440(16) 0.0320(19) 0.0511(19) -0.0068(16) 0.0202(15) -0.0084(15)
C9 0.0304(13) 0.0318(18) 0.0377(16) -0.0062(15) 0.0131(12) -0.0095(13)
C10 0.0326(14) 0.0185(16) 0.0436(17) -0.0059(14) 0.0102(13) -0.0051(13)
C11 0.0326(14) 0.0208(16) 0.0433(17) -0.0062(14) 0.0150(13) -0.0050(13)
C12 0.0292(14) 0.0188(16) 0.0524(19) -0.0018(15) 0.0124(13) -0.0049(13)
C13 0.0292(14) 0.0233(17) 0.0443(17) -0.0001(15) 0.0090(13) 0.0051(13)
C14 0.0270(13) 0.0205(16) 0.0423(17) 0.0002(14) 0.0092(13) 0.0036(12)
C15 0.0342(15) 0.0312(18) 0.0437(18) -0.0032(16) 0.0060(14) 0.0078(14)
C16 0.0407(15) 0.0277(18) 0.0430(17) -0.0050(15) 0.0145(14) 0.0005(14)
C17 0.056(2) 0.041(2) 0.050(2) -0.0109(18) 0.0114(17) 0.0009(18)
C18 0.072(2) 0.043(2) 0.062(2) -0.018(2) 0.022(2) -0.004(2)
C19 0.075(2) 0.029(2) 0.069(2) -0.0125(18) 0.0387(19) 0.0023(18)
C20 0.0501(16) 0.0239(17) 0.0525(19) -0.0002(16) 0.0259(15) 0.0049(15)
C21 0.0356(14) 0.0192(16) 0.0453(16) 0.0014(14) 0.0221(13) 0.0018(13)
C22 0.0286(13) 0.0194(16) 0.0419(16) 0.0001(14) 0.0153(12) 0.0003(12)
C23 0.0305(13) 0.0205(16) 0.0361(16) -0.0006(14) 0.0109(12) -0.0005(12)
C24 0.0296(13) 0.0212(16) 0.0360(15) 0.0000(14) 0.0119(12) 0.0045(12)
C25 0.0286(13) 0.0216(16) 0.0355(15) 0.0047(13) 0.0115(12) 0.0042(12)
C26 0.0297(14) 0.0273(17) 0.0386(16) 0.0007(15) 0.0073(13) 0.0065(13)
C27 0.0365(15) 0.0242(17) 0.0440(17) -0.0030(15) 0.0131(14) 0.0016(14)
C28 0.0405(17) 0.038(2) 0.058(2) -0.0112(18) 0.0107(16) 0.0001(16)
C29 0.063(2) 0.034(2) 0.067(2) -0.0214(19) 0.0233(18) -0.0087(18)
C30 0.071(2) 0.0190(18) 0.065(2) -0.0086(17) 0.0282(18) 0.0022(17)
C31 0.0534(18) 0.0231(17) 0.0496(19) 0.0019(16) 0.0212(15) 0.0082(15)
C32 0.0382(14) 0.0191(16) 0.0416(16) 0.0025(14) 0.0206(13) 0.0002(13)
C33 0.0307(13) 0.0175(15) 0.0361(15) 0.0060(13) 0.0151(12) 0.0042(12)
C34 0.0315(13) 0.0179(15) 0.0338(15) -0.0004(13) 0.0130(12) 0.0012(12)
C35 0.0281(13) 0.0207(16) 0.0509(18) 0.0073(15) 0.0121(13) 0.0047(13)
C36 0.0350(15) 0.0200(16) 0.0319(16) -0.0015(14) 0.0029(13) -0.0026(13)
C37 0.0346(14) 0.0179(15) 0.0308(15) -0.0031(13) 0.0100(12) -0.0012(13)
C38 0.039(2) 0.0215(18) 0.046(2) -0.0082(17) 0.0127(18) 0.0022(17)
C39 0.031(2) 0.027(2) 0.037(3) -0.0024(19) 0.0077(19) -0.0015(19)
C39A 0.031(2) 0.027(2) 0.037(3) -0.0024(19) 0.0077(19) -0.0015(19)
C40 0.075(3) 0.033(3) 0.091(4) -0.016(3) 0.051(3) 0.000(3)
C40A 0.075(3) 0.033(3) 0.091(4) -0.016(3) 0.051(3) 0.000(3)
C41 0.075(3) 0.060(4) 0.067(4) -0.002(3) 0.053(2) -0.003(3)
C41A 0.075(3) 0.060(4) 0.067(4) -0.002(3) 0.053(2) -0.003(3)
C42 0.055(3) 0.041(3) 0.055(3) 0.002(3) 0.027(2) -0.010(3)
C42A 0.055(3) 0.041(3) 0.055(3) 0.002(3) 0.027(2) -0.010(3)
C43 0.035(2) 0.033(2) 0.035(2) 0.0020(18) 0.0053(18) -0.0078(18)
C43A 0.035(2) 0.033(2) 0.035(2) 0.0020(18) 0.0053(18) -0.0078(18)
C44 0.0460(15) 0.0204(17) 0.0452(17) -0.0025(14) 0.0225(14) -0.0071(14)
C45 0.0305(14) 0.0189(16) 0.0420(17) -0.0018(14) 0.0110(13) -0.0013(12)
C46 0.0300(13) 0.0216(16) 0.0458(17) -0.0068(14) 0.0152(13) -0.0045(13)
C47 0.0196(13) 0.0371(19) 0.0378(17) 0.0029(16) -0.0014(13) 0.0052(13)
C48 0.0178(12) 0.0355(18) 0.0310(15) -0.0019(14) 0.0001(12) 0.0054(13)
C49 0.0214(12) 0.0359(18) 0.0385(16) -0.0030(15) 0.0093(12) 0.0061(13)
C50 0.0271(13) 0.0283(17) 0.0298(15) -0.0020(14) 0.0047(12) 0.0020(13)
C51 0.0412(16) 0.043(2) 0.0401(17) -0.0096(17) 0.0132(14) 0.0044(16)
C52 0.056(2) 0.049(2) 0.0381(19) -0.0158(18) 0.0051(17) 0.0008(19)
C53 0.0371(17) 0.049(2) 0.0410(19) -0.0099(18) -0.0001(15) -0.0073(16)
C54 0.0256(13) 0.0310(18) 0.0399(17) -0.0021(15) 0.0037(13) -0.0016(13)
C55 0.0215(12) 0.0316(17) 0.0246(14) 0.0027(13) 0.0019(11) 0.0012(12)
C56 0.0190(12) 0.0325(17) 0.0243(14) -0.0013(13) 0.0007(11) 0.0033(12)
C57 0.0248(13) 0.0406(19) 0.0251(15) -0.0053(14) 0.0006(12) 0.0087(13)
C58 0.0185(12) 0.045(2) 0.0243(14) -0.0024(14) 0.0006(11) 0.0056(13)
C59 0.0281(14) 0.0364(19) 0.0361(17) 0.0076(15) -0.0056(14) -0.0133(14)
C60 0.0237(13) 0.0298(17) 0.0268(14) 0.0011(14) 0.0025(12) -0.0066(13)
C61 0.0426(16) 0.0354(19) 0.0338(16) -0.0096(15) 0.0121(14) -0.0103(15)
C62 0.0393(15) 0.0343(19) 0.0485(18) 0.0034(16) 0.0230(14) 0.0024(15)
C63 0.0610(19) 0.042(2) 0.084(3) -0.007(2) 0.0395(19) 0.0089(18)
C64 0.062(2) 0.050(3) 0.112(3) 0.014(2) 0.050(2) 0.0244(19)
C65 0.0355(17) 0.067(3) 0.095(3) 0.036(2) 0.0235(18) 0.0226(18)
C66 0.0265(14) 0.045(2) 0.061(2) 0.0175(18) 0.0102(15) 0.0069(15)
C67 0.0213(12) 0.0362(18) 0.0354(15) 0.0095(15) 0.0101(12) -0.0009(13)
C68 0.0170(12) 0.0329(17) 0.0257(14) 0.0045(13) 0.0022(11) -0.0026(12)
C69 0.0173(11) 0.0261(16) 0.0305(15) -0.0040(13) 0.0026(11) -0.0052(12)
C70 0.0400(16) 0.052(2) 0.065(2) 0.002(2) 0.0228(16) 0.0028(17)
C71 0.072(3) 0.084(4) 0.176(5) 0.028(4) 0.044(3) -0.017(3)
C72 0.0334(18) 0.103(4) 0.099(3) -0.017(3) 0.020(2) 0.007(2)
C73 0.104(4) 0.100(4) 0.098(4) 0.003(3) 0.017(3) -0.005(3)
C74 0.071(4) 0.093(5) 0.084(4) -0.036(4) 0.045(3) 0.014(4)
C75 0.080(5) 0.093(6) 0.089(5) 0.015(5) 0.020(4) -0.036(4)
C76 0.0400(19) 0.092(4) 0.073(3) -0.002(3) 0.0166(19) -0.011(2)
C77 0.127(3) 0.107(4) 0.175(4) 0.044(3) 0.102(3) 0.021(3)
C78 0.083(3) 0.068(3) 0.147(4) 0.024(3) 0.030(3) 0.002(3)
C38A 0.039(2) 0.0215(18) 0.046(2) -0.0082(17) 0.0127(18) 0.0022(17)

loop_
_atom_type_symbol
_atom_type_description
_atom_type_scat_dispersion_real
_atom_type_scat_dispersion_imag
_atom_type_scat_source
C C 0.0033 0.0016 'International Tables Vol C Tables 4.2.6.8 and 6.1.1.4'
H H 0.0000 0.0000 'International Tables Vol C Tables 4.2.6.8 and 6.1.1.4'
N N 0.0061 0.0033 'International Tables Vol C Tables 4.2.6.8 and 6.1.1.4'
O O 0.0106 0.0060 'International Tables Vol C Tables 4.2.6.8 and 6.1.1.4'
Sm Sm -0.1638 3.4418 'International Tables Vol C Tables 4.2.6.8 and 6.1.1.4'

loop_
_geom_angle_atom_site_label_1
_geom_angle_atom_site_label_2
_geom_angle_atom_site_label_3
_geom_angle
_geom_angle_site_symmetry_1
_geom_angle_site_symmetry_3
O2 Sm1 O7 82.21(7) . .
O2 Sm1 O8 70.35(7) . .
O2 Sm1 O19 141.32(7) . .
O2 Sm1 C24 75.92(8) . .
O7 Sm1 O8 51.86(6) . .
O7 Sm1 O19 75.04(7) . .
O7 Sm1 C24 25.84(7) . .
O8 Sm1 C24 26.07(7) . .
O11 Sm1 O2 75.19(8) . .
O11 Sm1 O7 80.07(8) . .
O11 Sm1 O8 123.07(8) . .
O11 Sm1 O19 70.41(8) . .
O11 Sm1 C24 102.49(8) . .
O14 Sm1 O2 75.86(7) . .
O14 Sm1 O7 130.32(7) . .
O14 Sm1 O8 78.73(7) . .
O14 Sm1 O11 133.49(8) . .
O14 Sm1 O16 74.97(8) . .
O14 Sm1 O19 142.11(8) . .
O14 Sm1 O22 80.06(8) . .
O14 Sm1 C24 104.77(8) . .
O16 Sm1 O2 122.47(8) . .
O16 Sm1 O7 150.92(7) . .
O16 Sm1 O8 145.72(7) . .
O16 Sm1 O11 91.13(8) . .
O16 Sm1 O19 75.90(8) . .
O16 Sm1 O22 82.15(8) . .
O16 Sm1 C24 159.86(8) . .
O19 Sm1 O8 115.25(7) . .
O19 Sm1 C24 94.58(8) . .
O22 Sm1 O2 138.29(8) . .
O22 Sm1 O7 88.24(8) . .
O22 Sm1 O8 71.89(8) . .
O22 Sm1 O11 142.75(8) . .
O22 Sm1 O19 72.41(8) . .
O22 Sm1 C24 78.02(9) . .
O1 Sm2 O4 144.39(8) . .
O1 Sm2 O5 141.95(7) . .
O1 Sm2 O10 74.42(8) . .
O1 Sm2 O13 81.97(8) . .
O1 Sm2 O17 129.05(8) . .
O1 Sm2 O20 69.28(7) . .
O1 Sm2 O21 76.40(8) . .
O1 Sm2 C13 152.48(9) . .
O4 Sm2 O5 52.32(7) . .
O4 Sm2 O20 76.11(7) . .
O4 Sm2 O21 84.83(8) . .
O4 Sm2 C13 25.86(7) . .
O5 Sm2 C13 26.47(7) . .
O10 Sm2 O4 136.51(8) . .
O10 Sm2 O5 85.15(8) . .
O10 Sm2 O13 110.25(9) . .
O10 Sm2 O17 73.74(8) . .
O10 Sm2 O20 142.15(8) . .
O10 Sm2 O21 90.61(9) . .
O10 Sm2 C13 111.33(9) . .
O13 Sm2 O4 97.43(7) . .
O13 Sm2 O5 135.79(8) . .
O13 Sm2 O17 73.19(8) . .
O13 Sm2 O20 75.26(8) . .
O13 Sm2 O21 144.59(8) . .
O13 Sm2 C13 118.29(8) . .
O17 Sm2 O4 83.56(8) . .
O17 Sm2 O5 72.09(7) . .
O17 Sm2 O20 139.58(7) . .
O17 Sm2 O21 141.78(8) . .
O17 Sm2 C13 77.14(8) . .
O20 Sm2 O5 117.78(7) . .
O20 Sm2 C13 96.63(8) . .
O21 Sm2 O5 72.00(8) . .
O21 Sm2 O20 71.00(8) . .
O21 Sm2 C13 76.64(9) . .
C1 O1 Sm2 141.9(2) . .
C1 O2 Sm1 144.50(19) . .
C13 O4 Sm2 96.23(19) . .
C13 O5 Sm2 91.68(17) . .
C24 O7 Sm1 95.69(17) . .
C24 O8 Sm1 93.43(16) . .
C59 O10 Sm2 169.6(2) . .
C59 O11 Sm1 115.83(19) . .
C47 O13 Sm2 139.5(2) . .
C47 O14 Sm1 150.60(19) . .
C36 O16 Sm1 148.5(2) . .
C36 O17 Sm2 140.0(2) . .
C73 O19 Sm1 125.0(5) . .
C70 O22 Sm1 143.3(3) . .
C70 N1 C71 120.2(3) . .
C70 N1 C72 122.4(4) . .
C71 N1 C72 117.3(3) . .
C73 N2 C75 121.6(8) . .
C74 N2 C73 121.7(9) . .
C74 N2 C75 116.7(8) . .
C76 N3 C77 120.9(4) . .
C76 N3 C78 123.4(4) . .
C78 N3 C77 115.6(4) . .
C79 N4 C80 127.8(6) . .
C79A N4 C80 109.4(5) . .
C81 N4 C79 105.5(6) . .
C81 N4 C79A 123.9(6) . .
C81 N4 C80 126.7(5) . .
O1 C1 O2 123.3(3) . .
O1 C1 C2 118.1(3) . .
O2 C1 C2 118.6(3) . .
C3 C2 C1 119.4(3) . .
C3 C2 C11 118.9(3) . .
C11 C2 C1 121.5(3) . .
C2 C3 C4 121.6(3) . .
C3 C4 C5 121.4(3) . .
C3 C4 C9 119.5(3) . .
C5 C4 C9 119.1(3) . .
C6 C5 C4 121.2(4) . .
C5 C6 C7 119.2(3) . .
C8 C7 C6 121.6(3) . .
C7 C8 C9 121.1(3) . .
C4 C9 C10 119.7(3) . .
C8 C9 C4 117.8(3) . .
C8 C9 C10 122.5(3) . .
C9 C10 C12 121.3(3) . .
C11 C10 C9 118.4(3) . .
C11 C10 C12 120.3(3) . .
O3 C11 C2 119.8(3) . .
O3 C11 C10 118.3(3) . .
C10 C11 C2 121.8(3) . .
C10 C12 C22 114.4(2) . 2_656
O4 C13 Sm2 57.90(16) . .
O4 C13 O5 119.7(3) . .
O4 C13 C14 121.1(3) . .
O5 C13 Sm2 61.85(15) . .
O5 C13 C14 119.2(3) . .
C14 C13 Sm2 178.1(2) . .
C15 C14 C13 119.4(3) . .
C15 C14 C23 118.9(3) . .
C23 C14 C13 121.6(3) . .
C14 C15 C16 121.8(3) . .
C15 C16 C21 118.3(3) . .
C17 C16 C15 121.3(3) . .
C17 C16 C21 120.4(3) . .
C18 C17 C16 120.7(3) . .
C17 C18 C19 119.2(4) . .
C20 C19 C18 121.8(3) . .
C19 C20 C21 121.0(3) . .
C16 C21 C20 116.6(3) . .
C16 C21 C22 120.4(3) . .
C22 C21 C20 123.0(3) . .
C21 C22 C12 120.8(3) . 2_646
C23 C22 C12 120.6(3) . 2_646
C23 C22 C21 118.6(3) . .
O6 C23 C14 119.6(3) . .
O6 C23 C22 118.7(2) . .
C22 C23 C14 121.8(3) . .
O7 C24 Sm1 58.47(15) . .
O7 C24 O8 118.8(3) . .
O7 C24 C25 121.5(3) . .
O8 C24 Sm1 60.50(15) . .
O8 C24 C25 119.7(2) . .
C25 C24 Sm1 175.7(2) . .
C26 C25 C24 119.4(2) . .
C26 C25 C34 119.6(3) . .
C34 C25 C24 120.9(3) . .
C25 C26 C27 121.5(3) . .
C26 C27 C28 121.4(3) . .
C26 C27 C32 119.3(3) . .
C28 C27 C32 119.3(3) . .
C29 C28 C27 121.3(3) . .
C28 C29 C30 119.7(3) . .
C31 C30 C29 120.8(3) . .
C30 C31 C32 122.1(3) . .
C27 C32 C31 116.7(3) . .
C27 C32 C33 119.6(3) . .
C33 C32 C31 123.8(3) . .
C32 C33 C35 122.3(3) . .
C34 C33 C32 119.0(2) . .
C34 C33 C35 118.6(3) . .
O9 C34 C25 120.1(3) . .
O9 C34 C33 118.9(2) . .
C33 C34 C25 121.0(3) . .
C45 C35 C33 115.5(2) 2_556 .
O16 C36 O17 123.7(3) . .
O16 C36 C37 118.9(3) . .
O17 C36 C37 117.4(3) . .
C38 C37 C36 119.2(4) . .
C38 C37 C46 118.3(4) . .
C46 C37 C36 121.4(3) . .
C38A C37 C36 120.3(4) . .
C38A C37 C46 118.1(4) . .
C37 C38 C39 121.4(6) . .
C38 C39 C40 121.7(6) . .
C38 C39 C44 117.7(6) . .
C40 C39 C44 120.4(6) . .
C40A C39A C44 116.7(6) . .
C38A C39A C40A 124.5(8) . .
C38A C39A C44 118.3(7) . .
C41 C40 C39 121.2(7) . .
C41A C40A C39A 123.0(8) . .
C40 C41 C42 120.2(7) . .
C40A C41A C42A 119.1(8) . .
C43 C42 C41 121.0(7) . .
C43A C42A C41A 120.2(8) . .
C42 C43 C44 121.3(6) . .
C42A C43A C44 122.1(8) . .
C39 C44 C43 115.1(4) . .
C39A C44 C43 120.4(5) . .
C43A C44 C39 117.8(5) . .
C43A C44 C39A 117.3(5) . .
C43A C44 C45 122.0(4) . .
C45 C44 C39 120.1(4) . .
C45 C44 C39A 117.8(4) . .
C45 C44 C43 121.8(4) . .
C44 C45 C35 120.8(3) . 2_546
C46 C45 C35 120.1(3) . 2_546
C46 C45 C44 119.1(3) . .
O18 C46 C37 121.0(3) . .
O18 C46 C45 117.5(3) . .
C45 C46 C37 121.5(3) . .
O13 C47 O14 123.2(3) . .
O13 C47 C48 119.1(3) . .
O14 C47 C48 117.7(3) . .
C49 C48 C47 119.8(3) . .
C49 C48 C57 118.6(2) . .
C57 C48 C47 121.5(3) . .
C48 C49 C50 121.9(3) . .
C49 C50 C55 119.0(3) . .
C51 C50 C49 121.6(3) . .
C51 C50 C55 119.4(3) . .
C52 C51 C50 121.7(3) . .
C51 C52 C53 119.3(3) . .
C54 C53 C52 120.8(3) . .
C53 C54 C55 121.9(3) . .
C54 C55 C50 116.9(3) . .
C54 C55 C56 123.7(3) . .
C56 C55 C50 119.3(2) . .
C55 C56 C58 120.9(2) . .
C57 C56 C55 119.3(3) . .
C57 C56 C58 119.7(3) . .
O15 C57 C48 119.8(2) . .
O15 C57 C56 118.4(3) . .
C56 C57 C48 121.7(3) . .
C68 C58 C56 114.2(2) 4_475 .
O10 C59 O11 121.2(3) . .
O10 C59 C60 120.5(3) . .
O11 C59 C60 118.3(3) . .
C61 C60 C59 119.1(3) . .
C61 C60 C69 119.5(3) . .
C69 C60 C59 121.4(3) . .
C60 C61 C62 121.2(3) . .
C63 C62 C61 121.1(3) . .
C67 C62 C61 118.8(3) . .
C67 C62 C63 120.0(3) . .
C64 C63 C62 119.9(4) . .
C63 C64 C65 120.2(4) . .
C66 C65 C64 121.7(3) . .
C65 C66 C67 120.7(3) . .
C62 C67 C66 117.4(3) . .
C62 C67 C68 120.1(2) . .
C68 C67 C66 122.5(3) . .
C67 C68 C58 121.3(2) . 4_676
C69 C68 C58 120.0(3) . 4_676
C69 C68 C67 118.6(3) . .
O12 C69 C60 121.1(2) . .
O12 C69 C68 118.2(2) . .
C68 C69 C60 120.6(3) . .
O22 C70 N1 124.6(4) . .
O19 C73 N2 129.5(8) . .
O24 C76 N3 126.5(4) . .
O23 C79 N4 116.5(8) . .
O23A C79A N4 126.8(8) . .
C37 C38A C39A 123.4(7) . .

loop_
_geom_bond_atom_site_label_1
_geom_bond_atom_site_label_2
_geom_bond_distance
_geom_bond_site_symmetry_2
Sm1 O2 2.408(2) .
Sm1 O7 2.480(2) .
Sm1 O8 2.524(2) .
Sm1 O11 2.406(2) .
Sm1 O14 2.363(2) .
Sm1 O16 2.374(2) .
Sm1 O19 2.510(2) .
Sm1 O22 2.402(2) .
Sm1 C24 2.895(3) .
Sm2 O1 2.349(2) .
Sm2 O4 2.444(2) .
Sm2 O5 2.529(2) .
Sm2 O10 2.356(2) .
Sm2 O13 2.3885(19) .
Sm2 O17 2.397(2) .
Sm2 O20 2.506(2) .
Sm2 O21 2.486(2) .
Sm2 C13 2.867(3) .
O1 C1 1.256(4) .
O2 C1 1.265(4) .
O3 C11 1.368(4) .
O4 C13 1.258(3) .
O5 C13 1.279(4) .
O6 C23 1.366(3) .
O7 C24 1.268(3) .
O8 C24 1.275(3) .
O9 C34 1.357(3) .
O10 C59 1.254(4) .
O11 C59 1.268(4) .
O12 C69 1.366(4) .
O13 C47 1.253(4) .
O14 C47 1.271(4) .
O15 C57 1.362(4) .
O16 C36 1.249(4) .
O17 C36 1.263(4) .
O18 C46 1.361(4) .
O19 C73 1.215(7) .
O22 C70 1.252(4) .
O23 C79 1.232(9) .
O23A C79A 1.187(8) .
O24 C76 1.209(6) .
N1 C70 1.297(4) .
N1 C71 1.443(6) .
N1 C72 1.448(5) .
N2 C73 1.341(8) .
N2 C74 1.273(11) .
N2 C75 1.425(13) .
N3 C76 1.313(5) .
N3 C77 1.442(6) .
N3 C78 1.444(6) .
N4 C79 1.350(7) .
N4 C79A 1.310(7) .
N4 C80 1.449(6) .
N4 C81 1.380(6) .
C1 C2 1.476(4) .
C2 C3 1.377(4) .
C2 C11 1.423(4) .
C3 C4 1.395(5) .
C4 C5 1.424(5) .
C4 C9 1.423(5) .
C5 C6 1.366(5) .
C6 C7 1.396(6) .
C7 C8 1.364(5) .
C8 C9 1.413(4) .
C9 C10 1.433(4) .
C10 C11 1.385(4) .
C10 C12 1.512(4) .
C12 C22 1.516(4) 2_656
C13 C14 1.489(4) .
C14 C15 1.368(4) .
C14 C23 1.427(4) .
C15 C16 1.420(4) .
C16 C17 1.414(5) .
C16 C21 1.421(4) .
C17 C18 1.361(5) .
C18 C19 1.397(5) .
C19 C20 1.358(5) .
C20 C21 1.424(4) .
C21 C22 1.423(4) .
C22 C12 1.516(4) 2_646
C22 C23 1.383(4) .
C24 C25 1.482(4) .
C25 C26 1.363(4) .
C25 C34 1.428(4) .
C26 C27 1.401(4) .
C27 C28 1.423(4) .
C27 C32 1.425(4) .
C28 C29 1.352(5) .
C29 C30 1.402(5) .
C30 C31 1.348(5) .
C31 C32 1.427(4) .
C32 C33 1.425(4) .
C33 C34 1.386(4) .
C33 C35 1.525(4) .
C35 C45 1.518(4) 2_556
C36 C37 1.501(4) .
C37 C38 1.411(8) .
C37 C46 1.416(4) .
C37 C38A 1.339(9) .
C38 C39 1.412(10) .
C39 C40 1.419(10) .
C39 C44 1.431(7) .
C39A C40A 1.410(12) .
C39A C44 1.456(8) .
C39A C38A 1.376(11) .
C40 C41 1.353(11) .
C40A C41A 1.358(12) .
C41 C42 1.405(11) .
C41A C42A 1.400(12) .
C42 C43 1.356(10) .
C42A C43A 1.361(12) .
C43 C44 1.475(8) .
C43A C44 1.395(9) .
C44 C45 1.410(4) .
C45 C35 1.518(4) 2_546
C45 C46 1.387(4) .
C47 C48 1.506(4) .
C48 C49 1.365(4) .
C48 C57 1.438(4) .
C49 C50 1.409(4) .
C50 C51 1.406(4) .
C50 C55 1.436(4) .
C51 C52 1.362(4) .
C52 C53 1.404(5) .
C53 C54 1.361(5) .
C54 C55 1.413(4) .
C55 C56 1.420(4) .
C56 C57 1.375(4) .
C56 C58 1.535(4) .
C58 C68 1.523(4) 4_475
C59 C60 1.481(4) .
C60 C61 1.362(4) .
C60 C69 1.425(4) .
C61 C62 1.416(4) .
C62 C63 1.414(5) .
C62 C67 1.414(4) .
C63 C64 1.367(5) .
C64 C65 1.376(6) .
C65 C66 1.355(5) .
C66 C67 1.422(4) .
C67 C68 1.419(4) .
C68 C58 1.523(4) 4_676
C68 C69 1.388(3) .
